data_7012499
loop_
_publ_author_name
'Herrera, Aida M.'
'Staples, Richard J.'
'Kryatov, Sergey V.'
'Nazarenko, Alexander Y.'
'Rybak-Akimova, Elena V.'

_publ_section_title
;
 Nickel(ii) and copper(ii) complexes with pyridine-containing
 macrocycles bearing an aminopropyl pendant arm: synthesis,
 characterization, and modifications of the pendant amino
 groupElectronic supplementary information (ESI) available: colour
 versions of Figs. 4, 5 and 7. See
 http://www.rsc.org/suppdata/dt/b2/b211489e/
;
_journal_issue 5
_journal_name_full 'Dalton Transactions'
_journal_page_first 846
_journal_paper_doi 10.1039/b211489e
_journal_year 2003
_chemical_formula_sum 'C18 H33 Cl2 N5 Ni O8'
_chemical_formula_weight 577.10
_chemical_name_systematic
; 
? 
;
_space_group_IT_number 14
_symmetry_cell_setting monoclinic
_symmetry_space_group_name_Hall '-P 2ybc'
_symmetry_space_group_name_H-M 'P 1 21/c 1'
_atom_sites_solution_hydrogens geom
_atom_sites_solution_primary direct
_atom_sites_solution_secondary difmap
_audit_creation_method SHELXL-97
_cell_angle_alpha 90.00
_cell_angle_beta 97.227(2)
_cell_angle_gamma 90.00
_cell_formula_units_Z 8
_cell_length_a 18.5147(17)
_cell_length_b 16.5059(13)
_cell_length_c 16.3212(15)
_cell_measurement_temperature 213(2)
_cell_volume 4948.2(8)
_computing_cell_refinement 'SMART (BRUKER, V5.054, 1998)'
_computing_data_collection 'ASTRO (BRUKER, V5.007, 1997)'
_computing_data_reduction 'SAINT (BRUKER, V6.01, 1999)'
_computing_molecular_graphics 'SHELXTL (BRUKER, 1998, V5.1)'
_computing_publication_material 'XCIF (Sheldrick and BRUKER, 1997, V5.1)'
_computing_structure_refinement 'SHELXL-97 (Sheldrick, 1997)'
_computing_structure_solution 'SHELXS-97 (Sheldrick, 1990)'
_diffrn_ambient_temperature 213(2)
_diffrn_measured_fraction_theta_full 0.902
_diffrn_measured_fraction_theta_max 0.902
_diffrn_measurement_method '\w, 0.3 deg'
_diffrn_radiation_monochromator graphite
_diffrn_radiation_source 'normal-focus sealed tube'
_diffrn_radiation_type MoK\a
_diffrn_radiation_wavelength 0.71073
_diffrn_reflns_av_R_equivalents 0.0856
_diffrn_reflns_av_sigmaI/netI 0.0948
_diffrn_reflns_limit_h_max 23
_diffrn_reflns_limit_h_min -24
_diffrn_reflns_limit_k_max 8
_diffrn_reflns_limit_k_min -21
_diffrn_reflns_limit_l_max 21
_diffrn_reflns_limit_l_min -20
_diffrn_reflns_number 33552
_diffrn_reflns_theta_full 27.96
_diffrn_reflns_theta_max 27.96
_diffrn_reflns_theta_min 1.66
_diffrn_standards_decay_% <1
_diffrn_standards_interval_count 0
_diffrn_standards_number 0
_exptl_absorpt_coefficient_mu 1.053
_exptl_absorpt_correction_T_max 0.942202
_exptl_absorpt_correction_T_min 0.345126
_exptl_absorpt_correction_type 'Empirical, SADABS'
_exptl_crystal_colour blue
_exptl_crystal_density_diffrn 1.549
_exptl_crystal_density_method 'not measured'
_exptl_crystal_description block
_exptl_crystal_F_000 2416
_exptl_crystal_size_max 0.10
_exptl_crystal_size_mid 0.10
_exptl_crystal_size_min 0.08
_refine_diff_density_max 1.030
_refine_diff_density_min -0.847
_refine_diff_density_rms 0.098
_refine_ls_extinction_method none
_refine_ls_goodness_of_fit_ref 1.009
_refine_ls_hydrogen_treatment mixed
_refine_ls_matrix_type full
_refine_ls_number_parameters 617
_refine_ls_number_reflns 10739
_refine_ls_number_restraints 168
_refine_ls_restrained_S_all 1.006
_refine_ls_R_factor_all 0.1550
_refine_ls_R_factor_gt 0.0767
_refine_ls_shift/su_max 0.004
_refine_ls_shift/su_mean 0.000
_refine_ls_structure_factor_coef Fsqd
_refine_ls_weighting_details 'calc w=1/[\s^2^(Fo^2^)+(0.1309P)^2^+0.0000P] where P=(Fo^2^+2Fc^2^)/3'
_refine_ls_weighting_scheme calc
_refine_ls_wR_factor_gt 0.2024
_refine_ls_wR_factor_ref 0.2505
_reflns_number_gt 5244
_reflns_number_total 10739
_reflns_threshold_expression >2sigma(I)
_cod_data_source_file b211489e.txt
_cod_data_source_block '[Ni(L2a)](ClO4)2'
_cod_depositor_comments
;
The following automatic conversions were performed:
'_symmetry_cell_setting' value 'Monoclinic' changed to 'monoclinic'
according to '/home/saulius/struct/CIF-dictionaries/cif_core.dic'
dictionary named 'cif_core.dic' version 2.4.1 from 2010-06-29.

Automatic conversion script
Id: cif_fix_enum 1527 2010-12-29 10:47:43Z saulius 
;
_cod_original_sg_symbol_H-M P2(1)/c
_cod_database_code 7012499

loop_
_symmetry_equiv_pos_as_xyz
'x, y, z'
'-x, y+1/2, -z+1/2'
'-x, -y, -z'
'x, -y-1/2, z-1/2'

loop_
_atom_site_label
_atom_site_type_symbol
_atom_site_fract_x
_atom_site_fract_y
_atom_site_fract_z
_atom_site_U_iso_or_equiv
_atom_site_adp_type
_atom_site_occupancy
_atom_site_symmetry_multiplicity
_atom_site_calc_flag
_atom_site_refinement_flags
_atom_site_disorder_assembly
_atom_site_disorder_group
Ni1 Ni 0.07931(4) 0.34363(4) 0.81456(5) 0.0405(2) Uani 1 1 d . . .
N1 N -0.0202(3) 0.3054(3) 0.7685(3) 0.0423(11) Uani 1 1 d . . .
N2 N 0.0740(3) 0.3866(3) 0.6919(3) 0.0441(11) Uani 1 1 d . . .
H2B H 0.0969 0.4360 0.6909 0.053 Uiso 1 1 calc R . .
N3 N 0.1908(3) 0.3313(3) 0.8297(3) 0.0484(12) Uani 1 1 d . . .
N4 N 0.0606(3) 0.2560(3) 0.9056(3) 0.0471(12) Uani 1 1 d . . .
H4C H 0.0761 0.2756 0.9577 0.057 Uiso 1 1 calc R . .
N5 N 0.0734(3) 0.4432(3) 0.8853(3) 0.0520(13) Uani 1 1 d . . .
H5A H 0.0288 0.4663 0.8719 0.062 Uiso 1 1 calc R . .
H5B H 0.0766 0.4273 0.9391 0.062 Uiso 1 1 calc R . .
C1 C -0.0453(3) 0.3260(3) 0.6909(4) 0.0444(14) Uani 1 1 d U . .
C2 C -0.0039(3) 0.3939(3) 0.6565(4) 0.0476(15) Uani 1 1 d U . .
H2 H -0.0081 0.3887 0.5956 0.057 Uiso 1 1 calc R . .
C3 C 0.1120(3) 0.3252(4) 0.6460(4) 0.0519(15) Uani 1 1 d U . .
H3A H 0.1036 0.3377 0.5869 0.062 Uiso 1 1 calc R . .
H3B H 0.0909 0.2717 0.6539 0.062 Uiso 1 1 calc R . .
C4 C 0.1929(4) 0.3216(4) 0.6730(4) 0.0611(18) Uani 1 1 d U . .
H4A H 0.2125 0.3767 0.6724 0.073 Uiso 1 1 calc R . .
H4B H 0.2155 0.2897 0.6325 0.073 Uiso 1 1 calc R . .
C5 C 0.2155(4) 0.2849(4) 0.7595(4) 0.0564(16) Uani 1 1 d U . .
H5C H 0.1959 0.2298 0.7602 0.068 Uiso 1 1 calc R . .
H5D H 0.2687 0.2808 0.7686 0.068 Uiso 1 1 calc R . .
C6 C 0.2153(4) 0.2867(4) 0.9083(4) 0.0558(16) Uani 1 1 d U . .
H6A H 0.2001 0.3177 0.9544 0.067 Uiso 1 1 calc R . .
H6B H 0.2686 0.2850 0.9159 0.067 Uiso 1 1 calc R . .
C7 C 0.1869(3) 0.2006(4) 0.9127(4) 0.0541(16) Uani 1 1 d U . .
H7A H 0.1986 0.1816 0.9697 0.065 Uiso 1 1 calc R . .
H7B H 0.2137 0.1663 0.8779 0.065 Uiso 1 1 calc R . .
C8 C 0.1056(4) 0.1871(3) 0.8868(4) 0.0546(16) Uani 1 1 d U . .
H8A H 0.0975 0.1767 0.8272 0.065 Uiso 1 1 calc R . .
H8B H 0.0902 0.1389 0.9150 0.065 Uiso 1 1 calc R . .
C9 C -0.0184(3) 0.2361(3) 0.8977(4) 0.0506(15) Uani 1 1 d U . .
H9 H -0.0250 0.1794 0.9150 0.061 Uiso 1 1 calc R . .
C10 C -0.0507(3) 0.2470(3) 0.8084(4) 0.0438(14) Uani 1 1 d U . .
C11 C -0.1092(3) 0.2031(4) 0.7698(4) 0.0523(16) Uani 1 1 d U . .
H11 H -0.1301 0.1605 0.7970 0.063 Uiso 1 1 calc R . .
C12 C -0.1355(3) 0.2241(4) 0.6903(4) 0.0576(17) Uani 1 1 d U . .
H12 H -0.1753 0.1956 0.6628 0.069 Uiso 1 1 calc R . .
C13 C -0.1047(3) 0.2865(4) 0.6499(4) 0.0523(16) Uani 1 1 d U . .
H13 H -0.1238 0.3015 0.5959 0.063 Uiso 1 1 calc R . .
C14 C 0.2280(4) 0.4122(4) 0.8349(5) 0.0641(19) Uani 1 1 d U . .
H14A H 0.2196 0.4378 0.7804 0.077 Uiso 1 1 calc R . .
H14B H 0.2805 0.4032 0.8478 0.077 Uiso 1 1 calc R . .
C15 C 0.2045(4) 0.4707(4) 0.8977(5) 0.069(2) Uani 1 1 d U . .
H15A H 0.2074 0.4428 0.9510 0.083 Uiso 1 1 calc R . .
H15B H 0.2395 0.5155 0.9041 0.083 Uiso 1 1 calc R . .
C16 C 0.1296(4) 0.5055(4) 0.8780(4) 0.0618(18) Uani 1 1 d U . .
H16A H 0.1234 0.5502 0.9160 0.074 Uiso 1 1 calc R . .
H16B H 0.1237 0.5272 0.8217 0.074 Uiso 1 1 calc R . .
C17 C -0.0337(4) 0.4754(4) 0.6787(4) 0.0578(17) Uani 1 1 d U . .
H17A H -0.0327 0.4790 0.7382 0.087 Uiso 1 1 calc R . .
H17B H -0.0834 0.4810 0.6525 0.087 Uiso 1 1 calc R . .
H17C H -0.0039 0.5182 0.6598 0.087 Uiso 1 1 calc R . .
C18 C -0.0564(4) 0.2934(4) 0.9518(4) 0.0644(19) Uani 1 1 d U . .
H18A H -0.0353 0.2873 1.0089 0.097 Uiso 1 1 calc R . .
H18B H -0.1079 0.2804 0.9466 0.097 Uiso 1 1 calc R . .
H18C H -0.0503 0.3488 0.9342 0.097 Uiso 1 1 calc R . .
Ni1A Ni 0.41706(5) 0.60009(5) 0.24915(6) 0.0597(3) Uani 1 1 d . . .
N1A N 0.5189(4) 0.5695(4) 0.2860(4) 0.0744(18) Uani 1 1 d . . .
N2A N 0.4266(5) 0.6392(5) 0.3709(5) 0.099(3) Uani 1 1 d . . .
H2AA H 0.4021 0.6875 0.3731 0.119 Uiso 1 1 calc R . .
N3A N 0.3061(3) 0.5897(4) 0.2358(4) 0.0696(17) Uani 1 1 d . . .
N4A N 0.4347(4) 0.5130(7) 0.1616(8) 0.182(6) Uani 1 1 d . . .
H4AA H 0.4201 0.5438 0.1155 0.218 Uiso 1 1 calc R . .
N5A N 0.4207(4) 0.7003(5) 0.1809(6) 0.116(3) Uani 1 1 d . . .
H5A1 H 0.4638 0.7252 0.1979 0.140 Uiso 1 1 calc R . .
H5A2 H 0.4224 0.6840 0.1279 0.140 Uiso 1 1 calc R . .
C1A C 0.5489(6) 0.5905(7) 0.3629(7) 0.110(4) Uani 1 1 d U . .
C2A C 0.5023(8) 0.6513(8) 0.4046(6) 0.137(5) Uani 1 1 d U . .
H2A H 0.5076 0.6397 0.4646 0.164 Uiso 1 1 calc R . .
C3A C 0.3902(6) 0.5778(6) 0.4150(6) 0.107(3) Uani 1 1 d U . .
H3A1 H 0.4013 0.5876 0.4745 0.129 Uiso 1 1 calc R . .
H3A2 H 0.4100 0.5245 0.4034 0.129 Uiso 1 1 calc R . .
C4A C 0.3086(6) 0.5759(6) 0.3925(7) 0.107(3) Uani 1 1 d U . .
H4A1 H 0.2898 0.6311 0.3958 0.128 Uiso 1 1 calc R . .
H4A2 H 0.2875 0.5430 0.4334 0.128 Uiso 1 1 calc R . .
C5A C 0.2819(6) 0.5403(7) 0.3019(8) 0.129(4) Uani 1 1 d U . .
H5A3 H 0.3007 0.4851 0.2981 0.155 Uiso 1 1 calc R . .
H5A4 H 0.2286 0.5374 0.2941 0.155 Uiso 1 1 calc R . .
C6A C 0.2777(5) 0.5430(6) 0.1561(7) 0.107(3) Uani 1 1 d U . .
H6A1 H 0.2252 0.5352 0.1554 0.129 Uiso 1 1 calc R . .
H6A2 H 0.2846 0.5777 0.1089 0.129 Uiso 1 1 calc R . .
C7A C 0.3106(4) 0.4632(5) 0.1426(6) 0.080(2) Uani 1 1 d U . .
H7AA H 0.2891 0.4435 0.0883 0.095 Uiso 1 1 calc R . .
H7AB H 0.2957 0.4257 0.1839 0.095 Uiso 1 1 calc R . .
C8A C 0.3912(5) 0.4579(5) 0.1460(9) 0.129(5) Uani 1 1 d U . .
H8AA H 0.4064 0.4151 0.1862 0.155 Uiso 1 1 calc R . .
H8AB H 0.4002 0.4368 0.0921 0.155 Uiso 1 1 calc R . .
C9A C 0.5123(5) 0.5065(7) 0.1500(8) 0.126(5) Uani 1 1 d U . .
H9A H 0.5221 0.4508 0.1316 0.151 Uiso 1 1 calc R . .
C10A C 0.5522(5) 0.5191(5) 0.2378(7) 0.092(3) Uani 1 1 d U . .
C11A C 0.6191(6) 0.4847(7) 0.2665(10) 0.130(5) Uani 1 1 d U . .
H11A H 0.6423 0.4484 0.2340 0.156 Uiso 1 1 calc R . .
C12A C 0.6487(7) 0.5055(10) 0.3422(12) 0.172(8) Uani 1 1 d U . .
H12A H 0.6940 0.4828 0.3626 0.207 Uiso 1 1 calc R . .
C13A C 0.6159(8) 0.5600(11) 0.3939(9) 0.160(7) Uani 1 1 d U . .
H13A H 0.6388 0.5745 0.4465 0.192 Uiso 1 1 calc R . .
C14A C 0.2680(5) 0.6656(6) 0.2260(8) 0.125(4) Uani 1 1 d U . .
H14C H 0.2688 0.6889 0.2813 0.150 Uiso 1 1 calc R . .
H14D H 0.2170 0.6530 0.2064 0.150 Uiso 1 1 calc R . .
C15A C 0.2905(5) 0.7305(5) 0.1721(6) 0.091(3) Uani 1 1 d U . .
H15C H 0.2606 0.7781 0.1803 0.110 Uiso 1 1 calc R . .
H15D H 0.2769 0.7127 0.1149 0.110 Uiso 1 1 calc R . .
C16A C 0.3670(5) 0.7585(5) 0.1787(7) 0.103(3) Uani 1 1 d U . .
H16C H 0.3716 0.7943 0.1318 0.123 Uiso 1 1 calc R . .
H16D H 0.3767 0.7913 0.2289 0.123 Uiso 1 1 calc R . .
C17A C 0.5297(10) 0.7359(8) 0.3922(8) 0.215(9) Uani 1 1 d U . .
H17D H 0.5342 0.7442 0.3342 0.323 Uiso 1 1 calc R . .
H17E H 0.5769 0.7430 0.4246 0.323 Uiso 1 1 calc R . .
H17F H 0.4957 0.7750 0.4097 0.323 Uiso 1 1 calc R . .
C18A C 0.5402(6) 0.5652(9) 0.0926(7) 0.144(5) Uani 1 1 d U . .
H18D H 0.5045 0.5720 0.0443 0.217 Uiso 1 1 calc R . .
H18E H 0.5853 0.5449 0.0758 0.217 Uiso 1 1 calc R . .
H18F H 0.5491 0.6169 0.1202 0.217 Uiso 1 1 calc R . .
Cl1 Cl 0.15224(9) 0.54000(9) 0.55713(10) 0.0519(4) Uani 1 1 d . . .
O1 O 0.0769(3) 0.5321(6) 0.5339(4) 0.148(3) Uani 1 1 d . . .
O2 O 0.1896(3) 0.4799(3) 0.5175(3) 0.0918(18) Uani 1 1 d . . .
O3 O 0.1663(3) 0.5308(3) 0.6457(3) 0.0630(12) Uani 1 1 d . . .
O4 O 0.1727(5) 0.6171(3) 0.5346(4) 0.119(3) Uani 1 1 d . . .
Cl2 Cl 0.33037(16) 0.66378(13) 0.94068(16) 0.0998(9) Uani 1 1 d . . .
O5 O 0.3190(6) 0.6642(7) 0.8588(5) 0.197(5) Uani 1 1 d . . .
O6 O 0.2559(5) 0.6647(6) 0.9684(6) 0.168(4) Uani 1 1 d . . .
O7 O 0.3629(4) 0.5936(4) 0.9741(5) 0.127(3) Uani 1 1 d . . .
O8 O 0.3657(7) 0.7308(6) 0.9795(8) 0.246(7) Uani 1 1 d . . .
Cl3 Cl 0.09228(9) 0.09231(9) 0.62706(10) 0.0508(4) Uani 1 1 d . . .
O9 O 0.1159(3) 0.1399(3) 0.5604(3) 0.0703(14) Uani 1 1 d . . .
O10 O 0.0247(3) 0.1229(3) 0.6471(4) 0.0792(15) Uani 1 1 d . . .
O11 O 0.0848(3) 0.0095(3) 0.6020(3) 0.0786(15) Uani 1 1 d . . .
O12 O 0.1452(3) 0.0983(3) 0.6976(3) 0.0740(14) Uani 1 1 d . . .
Cl4 Cl 0.41406(12) 0.32180(14) 0.35824(14) 0.0785(6) Uani 1 1 d . . .
O13 O 0.3559(5) 0.3569(5) 0.3750(11) 0.249(8) Uani 1 1 d . . .
O14 O 0.4216(8) 0.2618(7) 0.4116(8) 0.262(7) Uani 1 1 d . . .
O15 O 0.4041(7) 0.2876(10) 0.2853(6) 0.265(8) Uani 1 1 d . . .
O16 O 0.4747(4) 0.3688(6) 0.3646(6) 0.171(4) Uani 1 1 d . . .

loop_
_atom_site_aniso_label
_atom_site_aniso_U_11
_atom_site_aniso_U_22
_atom_site_aniso_U_33
_atom_site_aniso_U_23
_atom_site_aniso_U_13
_atom_site_aniso_U_12
Ni1 0.0396(4) 0.0443(4) 0.0364(4) 0.0026(3) -0.0004(3) -0.0035(3)
N1 0.040(3) 0.049(2) 0.037(3) -0.002(2) 0.000(2) 0.000(2)
N2 0.040(3) 0.050(2) 0.042(3) 0.001(2) 0.001(2) -0.005(2)
N3 0.047(3) 0.050(3) 0.047(3) 0.001(2) 0.001(3) -0.004(2)
N4 0.042(3) 0.053(3) 0.044(3) 0.005(2) -0.004(2) -0.004(2)
N5 0.055(3) 0.058(3) 0.041(3) -0.002(2) -0.003(3) 0.002(2)
C1 0.041(3) 0.056(3) 0.036(3) -0.003(3) 0.004(3) 0.008(3)
C2 0.048(4) 0.057(3) 0.035(3) 0.005(3) -0.003(3) 0.007(3)
C3 0.054(4) 0.061(3) 0.042(4) 0.002(3) 0.009(3) 0.007(3)
C4 0.056(4) 0.078(4) 0.053(4) 0.010(3) 0.021(4) 0.011(3)
C5 0.051(4) 0.066(4) 0.055(4) 0.007(3) 0.017(3) 0.004(3)
C6 0.046(4) 0.065(4) 0.053(4) 0.006(3) -0.007(3) 0.008(3)
C7 0.050(4) 0.062(4) 0.049(4) 0.014(3) 0.000(3) 0.011(3)
C8 0.066(4) 0.045(3) 0.051(4) 0.000(3) 0.002(3) 0.002(3)
C9 0.047(4) 0.050(3) 0.053(4) 0.008(3) -0.004(3) -0.007(3)
C10 0.041(3) 0.048(3) 0.043(3) -0.003(3) 0.008(3) -0.001(3)
C11 0.040(3) 0.054(3) 0.062(4) -0.004(3) 0.003(3) -0.003(3)
C12 0.039(4) 0.061(4) 0.069(5) -0.017(3) -0.006(3) -0.002(3)
C13 0.045(4) 0.068(4) 0.043(4) -0.012(3) -0.002(3) 0.009(3)
C14 0.042(4) 0.075(4) 0.072(5) 0.008(4) -0.003(4) -0.016(3)
C15 0.063(5) 0.063(4) 0.078(5) -0.008(4) -0.008(4) -0.019(3)
C16 0.079(5) 0.049(3) 0.056(4) -0.004(3) 0.001(4) -0.008(3)
C17 0.056(4) 0.056(3) 0.061(4) 0.008(3) 0.005(4) 0.015(3)
C18 0.060(4) 0.087(5) 0.048(4) -0.003(4) 0.017(4) -0.007(4)
Ni1A 0.0560(6) 0.0676(5) 0.0559(6) -0.0059(4) 0.0082(5) 0.0074(4)
N1A 0.065(4) 0.070(4) 0.082(5) 0.011(3) -0.016(4) -0.006(3)
N2A 0.130(7) 0.096(5) 0.078(5) -0.024(4) 0.041(5) -0.036(5)
N3A 0.056(4) 0.075(4) 0.081(5) 0.010(3) 0.022(4) 0.012(3)
N4A 0.042(4) 0.237(11) 0.266(13) -0.200(11) 0.018(6) -0.016(6)
N5A 0.077(5) 0.134(7) 0.141(8) 0.065(6) 0.029(5) 0.014(5)
C1A 0.084(7) 0.160(9) 0.079(7) 0.044(7) -0.019(6) -0.061(7)
C2A 0.169(12) 0.184(11) 0.058(6) -0.019(7) 0.016(7) -0.111(10)
C3A 0.144(10) 0.112(7) 0.066(6) 0.013(5) 0.015(6) -0.048(7)
C4A 0.132(9) 0.103(6) 0.098(8) -0.009(6) 0.066(7) -0.009(6)
C5A 0.083(7) 0.145(9) 0.162(11) 0.059(9) 0.027(8) -0.009(7)
C6A 0.066(6) 0.127(8) 0.126(9) 0.014(7) -0.002(6) -0.008(6)
C7A 0.056(5) 0.077(5) 0.102(7) 0.000(5) -0.008(5) -0.006(4)
C8A 0.075(7) 0.059(4) 0.259(15) -0.020(7) 0.045(8) -0.004(4)
C9A 0.056(6) 0.151(9) 0.173(12) -0.100(9) 0.026(7) -0.003(6)
C10A 0.048(5) 0.086(5) 0.142(9) 0.004(6) 0.013(5) -0.011(4)
C11A 0.060(6) 0.105(7) 0.225(15) 0.059(9) 0.019(8) -0.001(5)
C12A 0.064(8) 0.205(15) 0.232(19) 0.142(14) -0.044(10) -0.029(9)
C13A 0.107(11) 0.239(16) 0.117(11) 0.090(11) -0.058(8) -0.079(10)
C14A 0.069(6) 0.099(6) 0.210(13) 0.041(7) 0.030(7) 0.016(5)
C15A 0.075(6) 0.074(5) 0.129(8) 0.018(5) 0.030(6) 0.027(4)
C16A 0.087(7) 0.081(5) 0.146(9) 0.032(6) 0.034(7) 0.009(5)
C17A 0.35(2) 0.189(13) 0.121(11) -0.077(10) 0.074(13) -0.181(15)
C18A 0.072(7) 0.246(16) 0.112(9) -0.089(10) 0.001(7) 0.008(9)
Cl1 0.0471(9) 0.0647(9) 0.0434(9) 0.0070(7) 0.0040(7) 0.0061(7)
O1 0.052(4) 0.304(11) 0.081(5) 0.017(6) -0.021(3) 0.011(5)
O2 0.118(5) 0.083(3) 0.078(4) -0.014(3) 0.025(4) 0.027(3)
O3 0.078(3) 0.068(3) 0.040(3) 0.004(2) -0.001(2) 0.004(2)
O4 0.204(8) 0.064(3) 0.097(5) 0.021(3) 0.054(5) -0.011(4)
Cl2 0.115(2) 0.0827(13) 0.0880(17) 0.0264(12) -0.0425(15) -0.0213(13)
O5 0.193(10) 0.326(14) 0.070(5) 0.060(7) 0.007(6) 0.084(9)
O6 0.108(7) 0.245(10) 0.139(8) -0.042(7) -0.035(6) 0.051(7)
O7 0.127(6) 0.137(6) 0.111(6) 0.040(5) -0.014(5) 0.045(5)
O8 0.287(15) 0.188(9) 0.245(13) 0.049(9) -0.043(11) -0.160(10)
Cl3 0.0525(9) 0.0560(8) 0.0429(9) 0.0022(7) 0.0023(7) 0.0021(7)
O9 0.082(4) 0.078(3) 0.052(3) 0.012(2) 0.015(3) 0.000(3)
O10 0.062(3) 0.089(3) 0.090(4) 0.011(3) 0.025(3) 0.016(3)
O11 0.090(4) 0.058(3) 0.088(4) -0.014(3) 0.010(3) -0.007(3)
O12 0.071(3) 0.093(3) 0.052(3) 0.004(3) -0.015(3) 0.002(3)
Cl4 0.0685(13) 0.0978(14) 0.0687(13) 0.0039(11) 0.0061(11) 0.0083(11)
O13 0.110(7) 0.118(6) 0.54(3) -0.029(10) 0.142(11) 0.003(5)
O14 0.330(19) 0.166(9) 0.261(14) 0.093(10) -0.072(13) 0.002(10)
O15 0.250(14) 0.45(2) 0.108(7) -0.124(11) 0.058(8) -0.158(14)
O16 0.093(6) 0.233(9) 0.189(10) -0.016(8) 0.023(6) -0.073(6)

loop_
_atom_type_symbol
_atom_type_description
_atom_type_scat_dispersion_real
_atom_type_scat_dispersion_imag
_atom_type_scat_source
C C 0.0033 0.0016 'International Tables Vol C Tables 4.2.6.8 and 6.1.1.4'
H H 0.0000 0.0000 'International Tables Vol C Tables 4.2.6.8 and 6.1.1.4'
N N 0.0061 0.0033 'International Tables Vol C Tables 4.2.6.8 and 6.1.1.4'
O O 0.0106 0.0060 'International Tables Vol C Tables 4.2.6.8 and 6.1.1.4'
Cl Cl 0.1484 0.1585 'International Tables Vol C Tables 4.2.6.8 and 6.1.1.4'
Ni Ni 0.3393 1.1124 'International Tables Vol C Tables 4.2.6.8 and 6.1.1.4'

loop_
_geom_angle_atom_site_label_1
_geom_angle_atom_site_label_2
_geom_angle_atom_site_label_3
_geom_angle
_geom_angle_site_symmetry_1
_geom_angle_site_symmetry_3
_geom_angle_publ_flag
N1 Ni1 N5 110.9(2) . . ?
N1 Ni1 N3 151.12(19) . . ?
N5 Ni1 N3 97.9(2) . . ?
N1 Ni1 N2 79.57(19) . . ?
N5 Ni1 N2 105.62(19) . . ?
N3 Ni1 N2 94.20(19) . . ?
N1 Ni1 N4 79.97(19) . . ?
N5 Ni1 N4 97.4(2) . . ?
N3 Ni1 N4 95.61(19) . . ?
N2 Ni1 N4 153.48(19) . . ?
C10 N1 C1 122.0(5) . . ?
C10 N1 Ni1 118.2(4) . . ?
C1 N1 Ni1 118.0(4) . . ?
C3 N2 C2 110.8(5) . . ?
C3 N2 Ni1 106.2(3) . . ?
C2 N2 Ni1 108.8(4) . . ?
C3 N2 H2B 110.3 . . ?
C2 N2 H2B 110.3 . . ?
Ni1 N2 H2B 110.3 . . ?
C5 N3 C6 108.3(5) . . ?
C5 N3 C14 108.5(5) . . ?
C6 N3 C14 107.5(5) . . ?
C5 N3 Ni1 110.9(4) . . ?
C6 N3 Ni1 110.0(4) . . ?
C14 N3 Ni1 111.4(4) . . ?
C8 N4 C9 112.9(5) . . ?
C8 N4 Ni1 103.5(4) . . ?
C9 N4 Ni1 109.4(3) . . ?
C8 N4 H4C 110.3 . . ?
C9 N4 H4C 110.3 . . ?
Ni1 N4 H4C 110.3 . . ?
C16 N5 Ni1 115.5(4) . . ?
C16 N5 H5A 108.4 . . ?
Ni1 N5 H5A 108.4 . . ?
C16 N5 H5B 108.4 . . ?
Ni1 N5 H5B 108.4 . . ?
H5A N5 H5B 107.5 . . ?
N1 C1 C13 120.0(6) . . ?
N1 C1 C2 114.2(5) . . ?
C13 C1 C2 125.7(6) . . ?
N2 C2 C1 108.0(4) . . ?
N2 C2 C17 110.0(5) . . ?
C1 C2 C17 110.7(5) . . ?
N2 C2 H2 109.4 . . ?
C1 C2 H2 109.4 . . ?
C17 C2 H2 109.4 . . ?
N2 C3 C4 113.2(5) . . ?
N2 C3 H3A 108.9 . . ?
C4 C3 H3A 108.9 . . ?
N2 C3 H3B 108.9 . . ?
C4 C3 H3B 108.9 . . ?
H3A C3 H3B 107.8 . . ?
C3 C4 C5 115.3(5) . . ?
C3 C4 H4A 108.4 . . ?
C5 C4 H4A 108.4 . . ?
C3 C4 H4B 108.4 . . ?
C5 C4 H4B 108.4 . . ?
H4A C4 H4B 107.5 . . ?
N3 C5 C4 115.1(5) . . ?
N3 C5 H5C 108.5 . . ?
C4 C5 H5C 108.5 . . ?
N3 C5 H5D 108.5 . . ?
C4 C5 H5D 108.5 . . ?
H5C C5 H5D 107.5 . . ?
N3 C6 C7 115.5(5) . . ?
N3 C6 H6A 108.4 . . ?
C7 C6 H6A 108.4 . . ?
N3 C6 H6B 108.4 . . ?
C7 C6 H6B 108.4 . . ?
H6A C6 H6B 107.5 . . ?
C6 C7 C8 117.3(5) . . ?
C6 C7 H7A 108.0 . . ?
C8 C7 H7A 108.0 . . ?
C6 C7 H7B 108.0 . . ?
C8 C7 H7B 108.0 . . ?
H7A C7 H7B 107.2 . . ?
N4 C8 C7 113.3(5) . . ?
N4 C8 H8A 108.9 . . ?
C7 C8 H8A 108.9 . . ?
N4 C8 H8B 108.9 . . ?
C7 C8 H8B 108.9 . . ?
H8A C8 H8B 107.7 . . ?
N4 C9 C10 108.7(5) . . ?
N4 C9 C18 109.4(5) . . ?
C10 C9 C18 109.2(5) . . ?
N4 C9 H9 109.8 . . ?
C10 C9 H9 109.8 . . ?
C18 C9 H9 109.8 . . ?
N1 C10 C11 120.9(6) . . ?
N1 C10 C9 114.7(5) . . ?
C11 C10 C9 124.4(6) . . ?
C12 C11 C10 117.4(6) . . ?
C12 C11 H11 121.3 . . ?
C10 C11 H11 121.3 . . ?
C11 C12 C13 121.4(6) . . ?
C11 C12 H12 119.3 . . ?
C13 C12 H12 119.3 . . ?
C1 C13 C12 118.2(6) . . ?
C1 C13 H13 120.9 . . ?
C12 C13 H13 120.9 . . ?
N3 C14 C15 116.0(6) . . ?
N3 C14 H14A 108.3 . . ?
C15 C14 H14A 108.3 . . ?
N3 C14 H14B 108.3 . . ?
C15 C14 H14B 108.3 . . ?
H14A C14 H14B 107.4 . . ?
C16 C15 C14 115.9(6) . . ?
C16 C15 H15A 108.3 . . ?
C14 C15 H15A 108.3 . . ?
C16 C15 H15B 108.3 . . ?
C14 C15 H15B 108.3 . . ?
H15A C15 H15B 107.4 . . ?
N5 C16 C15 111.0(5) . . ?
N5 C16 H16A 109.4 . . ?
C15 C16 H16A 109.4 . . ?
N5 C16 H16B 109.4 . . ?
C15 C16 H16B 109.4 . . ?
H16A C16 H16B 108.0 . . ?
C2 C17 H17A 109.5 . . ?
C2 C17 H17B 109.5 . . ?
H17A C17 H17B 109.5 . . ?
C2 C17 H17C 109.5 . . ?
H17A C17 H17C 109.5 . . ?
H17B C17 H17C 109.5 . . ?
C9 C18 H18A 109.5 . . ?
C9 C18 H18B 109.5 . . ?
H18A C18 H18B 109.5 . . ?
C9 C18 H18C 109.5 . . ?
H18A C18 H18C 109.5 . . ?
H18B C18 H18C 109.5 . . ?
N1A Ni1A N5A 106.5(3) . . ?
N1A Ni1A N3A 157.0(3) . . ?
N5A Ni1A N3A 96.5(3) . . ?
N1A Ni1A N2A 79.9(3) . . ?
N5A Ni1A N2A 105.7(4) . . ?
N3A Ni1A N2A 95.3(3) . . ?
N1A Ni1A N4A 78.8(3) . . ?
N5A Ni1A N4A 99.7(5) . . ?
N3A Ni1A N4A 96.4(3) . . ?
N2A Ni1A N4A 150.5(5) . . ?
C10A N1A C1A 122.4(9) . . ?
C10A N1A Ni1A 118.1(6) . . ?
C1A N1A Ni1A 118.9(8) . . ?
C2A N2A C3A 113.1(9) . . ?
C2A N2A Ni1A 111.5(6) . . ?
C3A N2A Ni1A 105.5(5) . . ?
C2A N2A H2AA 108.9 . . ?
C3A N2A H2AA 108.9 . . ?
Ni1A N2A H2AA 108.9 . . ?
C14A N3A C5A 112.0(8) . . ?
C14A N3A C6A 103.4(8) . . ?
C5A N3A C6A 103.9(8) . . ?
C14A N3A Ni1A 114.3(5) . . ?
C5A N3A Ni1A 111.3(6) . . ?
C6A N3A Ni1A 111.2(5) . . ?
C8A N4A C9A 123.1(9) . . ?
C8A N4A Ni1A 120.1(9) . . ?
C9A N4A Ni1A 112.2(5) . . ?
C8A N4A H4AA 97.1 . . ?
C9A N4A H4AA 97.1 . . ?
Ni1A N4A H4AA 97.1 . . ?
C16A N5A Ni1A 121.1(6) . . ?
C16A N5A H5A1 107.1 . . ?
Ni1A N5A H5A1 107.1 . . ?
C16A N5A H5A2 107.1 . . ?
Ni1A N5A H5A2 107.1 . . ?
H5A1 N5A H5A2 106.8 . . ?
N1A C1A C13A 119.6(14) . . ?
N1A C1A C2A 113.0(9) . . ?
C13A C1A C2A 127.4(13) . . ?
N2A C2A C17A 113.6(13) . . ?
N2A C2A C1A 108.1(8) . . ?
C17A C2A C1A 109.1(11) . . ?
N2A C2A H2A 108.6 . . ?
C17A C2A H2A 108.6 . . ?
C1A C2A H2A 108.6 . . ?
N2A C3A C4A 113.9(9) . . ?
N2A C3A H3A1 108.8 . . ?
C4A C3A H3A1 108.8 . . ?
N2A C3A H3A2 108.8 . . ?
C4A C3A H3A2 108.8 . . ?
H3A1 C3A H3A2 107.7 . . ?
C3A C4A C5A 114.5(8) . . ?
C3A C4A H4A1 108.6 . . ?
C5A C4A H4A1 108.6 . . ?
C3A C4A H4A2 108.6 . . ?
C5A C4A H4A2 108.6 . . ?
H4A1 C4A H4A2 107.6 . . ?
N3A C5A C4A 112.7(8) . . ?
N3A C5A H5A3 109.0 . . ?
C4A C5A H5A3 109.0 . . ?
N3A C5A H5A4 109.0 . . ?
C4A C5A H5A4 109.0 . . ?
H5A3 C5A H5A4 107.8 . . ?
C7A C6A N3A 117.9(8) . . ?
C7A C6A H6A1 107.8 . . ?
N3A C6A H6A1 107.8 . . ?
C7A C6A H6A2 107.8 . . ?
N3A C6A H6A2 107.8 . . ?
H6A1 C6A H6A2 107.2 . . ?
C6A C7A C8A 118.4(7) . . ?
C6A C7A H7AA 107.7 . . ?
C8A C7A H7AA 107.7 . . ?
C6A C7A H7AB 107.7 . . ?
C8A C7A H7AB 107.7 . . ?
H7AA C7A H7AB 107.1 . . ?
N4A C8A C7A 126.5(8) . . ?
N4A C8A H8AA 105.7 . . ?
C7A C8A H8AA 105.7 . . ?
N4A C8A H8AB 105.7 . . ?
C7A C8A H8AB 105.7 . . ?
H8AA C8A H8AB 106.1 . . ?
N4A C9A C18A 117.0(12) . . ?
N4A C9A C10A 103.3(9) . . ?
C18A C9A C10A 109.6(8) . . ?
N4A C9A H9A 108.9 . . ?
C18A C9A H9A 108.9 . . ?
C10A C9A H9A 108.9 . . ?
N1A C10A C11A 120.6(11) . . ?
N1A C10A C9A 115.2(8) . . ?
C11A C10A C9A 124.1(11) . . ?
C12A C11A C10A 116.9(14) . . ?
C12A C11A H11A 121.5 . . ?
C10A C11A H11A 121.5 . . ?
C11A C12A C13A 123.8(14) . . ?
C11A C12A H12A 118.1 . . ?
C13A C12A H12A 118.1 . . ?
C1A C13A C12A 116.5(14) . . ?
C1A C13A H13A 121.7 . . ?
C12A C13A H13A 121.7 . . ?
N3A C14A C15A 121.8(8) . . ?
N3A C14A H14C 106.9 . . ?
C15A C14A H14C 106.9 . . ?
N3A C14A H14D 106.9 . . ?
C15A C14A H14D 106.9 . . ?
H14C C14A H14D 106.7 . . ?
C14A C15A C16A 121.4(8) . . ?
C14A C15A H15C 107.0 . . ?
C16A C15A H15C 107.0 . . ?
C14A C15A H15D 107.0 . . ?
C16A C15A H15D 107.0 . . ?
H15C C15A H15D 106.7 . . ?
N5A C16A C15A 117.6(8) . . ?
N5A C16A H16C 107.9 . . ?
C15A C16A H16C 107.9 . . ?
N5A C16A H16D 107.9 . . ?
C15A C16A H16D 107.9 . . ?
H16C C16A H16D 107.2 . . ?
C2A C17A H17D 109.5 . . ?
C2A C17A H17E 109.5 . . ?
H17D C17A H17E 109.5 . . ?
C2A C17A H17F 109.5 . . ?
H17D C17A H17F 109.5 . . ?
H17E C17A H17F 109.5 . . ?
C9A C18A H18D 109.5 . . ?
C9A C18A H18E 109.5 . . ?
H18D C18A H18E 109.5 . . ?
C9A C18A H18F 109.5 . . ?
H18D C18A H18F 109.5 . . ?
H18E C18A H18F 109.5 . . ?
O4 Cl1 O1 108.0(5) . . ?
O4 Cl1 O2 110.9(4) . . ?
O1 Cl1 O2 109.8(5) . . ?
O4 Cl1 O3 109.9(4) . . ?
O1 Cl1 O3 108.0(4) . . ?
O2 Cl1 O3 110.3(3) . . ?
O5 Cl2 O7 114.0(6) . . ?
O5 Cl2 O8 117.3(7) . . ?
O7 Cl2 O8 109.2(6) . . ?
O5 Cl2 O6 105.5(6) . . ?
O7 Cl2 O6 105.0(6) . . ?
O8 Cl2 O6 104.5(7) . . ?
O12 Cl3 O10 109.0(3) . . ?
O12 Cl3 O11 109.4(3) . . ?
O10 Cl3 O11 110.4(3) . . ?
O12 Cl3 O9 109.1(3) . . ?
O10 Cl3 O9 109.6(3) . . ?
O11 Cl3 O9 109.3(3) . . ?
O13 Cl4 O15 111.3(10) . . ?
O13 Cl4 O14 102.7(9) . . ?
O15 Cl4 O14 105.6(9) . . ?
O13 Cl4 O16 115.7(6) . . ?
O15 Cl4 O16 109.7(7) . . ?
O14 Cl4 O16 111.2(8) . . ?

loop_
_geom_bond_atom_site_label_1
_geom_bond_atom_site_label_2
_geom_bond_distance
_geom_bond_site_symmetry_2
_geom_bond_publ_flag
Ni1 N1 2.002(5) . ?
Ni1 N5 2.019(5) . ?
Ni1 N3 2.057(5) . ?
Ni1 N2 2.115(5) . ?
Ni1 N4 2.133(5) . ?
N1 C10 1.329(7) . ?
N1 C1 1.337(7) . ?
N2 C3 1.489(7) . ?
N2 C2 1.490(7) . ?
N2 H2B 0.9200 . ?
N3 C5 1.498(8) . ?
N3 C6 1.499(8) . ?
N3 C14 1.499(7) . ?
N4 C8 1.465(7) . ?
N4 C9 1.490(8) . ?
N4 H4C 0.9200 . ?
N5 C16 1.479(8) . ?
N5 H5A 0.9100 . ?
N5 H5B 0.9100 . ?
C1 C13 1.378(8) . ?
C1 C2 1.504(8) . ?
C2 C17 1.515(8) . ?
C2 H2 0.9900 . ?
C3 C4 1.508(9) . ?
C3 H3A 0.9800 . ?
C3 H3B 0.9800 . ?
C4 C5 1.544(9) . ?
C4 H4A 0.9800 . ?
C4 H4B 0.9800 . ?
C5 H5C 0.9800 . ?
C5 H5D 0.9800 . ?
C6 C7 1.520(9) . ?
C6 H6A 0.9800 . ?
C6 H6B 0.9800 . ?
C7 C8 1.527(9) . ?
C7 H7A 0.9800 . ?
C7 H7B 0.9800 . ?
C8 H8A 0.9800 . ?
C8 H8B 0.9800 . ?
C9 C10 1.515(8) . ?
C9 C18 1.524(9) . ?
C9 H9 0.9900 . ?
C10 C11 1.388(8) . ?
C11 C12 1.371(9) . ?
C11 H11 0.9400 . ?
C12 C13 1.385(9) . ?
C12 H12 0.9400 . ?
C13 H13 0.9400 . ?
C14 C15 1.510(10) . ?
C14 H14A 0.9800 . ?
C14 H14B 0.9800 . ?
C15 C16 1.498(10) . ?
C15 H15A 0.9800 . ?
C15 H15B 0.9800 . ?
C16 H16A 0.9800 . ?
C16 H16B 0.9800 . ?
C17 H17A 0.9700 . ?
C17 H17B 0.9700 . ?
C17 H17C 0.9700 . ?
C18 H18A 0.9700 . ?
C18 H18B 0.9700 . ?
C18 H18C 0.9700 . ?
Ni1A N1A 1.971(7) . ?
Ni1A N5A 2.000(7) . ?
Ni1A N3A 2.047(6) . ?
Ni1A N2A 2.076(7) . ?
Ni1A N4A 2.081(7) . ?
N1A C10A 1.346(11) . ?
N1A C1A 1.353(12) . ?
N2A C2A 1.453(14) . ?
N2A C3A 1.457(10) . ?
N2A H2AA 0.9200 . ?
N3A C14A 1.436(10) . ?
N3A C5A 1.466(11) . ?
N3A C6A 1.545(11) . ?
N4A C8A 1.221(11) . ?
N4A C9A 1.478(11) . ?
N4A H4AA 0.9200 . ?
N5A C16A 1.380(10) . ?
N5A H5A1 0.9100 . ?
N5A H5A2 0.9100 . ?
C1A C13A 1.374(17) . ?
C1A C2A 1.537(17) . ?
C2A C17A 1.509(14) . ?
C2A H2A 0.9900 . ?
C3A C4A 1.509(14) . ?
C3A H3A1 0.9800 . ?
C3A H3A2 0.9800 . ?
C4A C5A 1.609(14) . ?
C4A H4A1 0.9800 . ?
C4A H4A2 0.9800 . ?
C5A H5A3 0.9800 . ?
C5A H5A4 0.9800 . ?
C6A C7A 1.479(12) . ?
C6A H6A1 0.9800 . ?
C6A H6A2 0.9800 . ?
C7A C8A 1.489(11) . ?
C7A H7AA 0.9800 . ?
C7A H7AB 0.9800 . ?
C8A H8AA 0.9800 . ?
C8A H8AB 0.9800 . ?
C9A C18A 1.484(17) . ?
C9A C10A 1.541(15) . ?
C9A H9A 0.9900 . ?
C10A C11A 1.389(13) . ?
C11A C12A 1.33(2) . ?
C11A H11A 0.9400 . ?
C12A C13A 1.42(2) . ?
C12A H12A 0.9400 . ?
C13A H13A 0.9400 . ?
C14A C15A 1.480(12) . ?
C14A H14C 0.9800 . ?
C14A H14D 0.9800 . ?
C15A C16A 1.481(12) . ?
C15A H15C 0.9800 . ?
C15A H15D 0.9800 . ?
C16A H16C 0.9800 . ?
C16A H16D 0.9800 . ?
C17A H17D 0.9700 . ?
C17A H17E 0.9700 . ?
C17A H17F 0.9700 . ?
C18A H18D 0.9700 . ?
C18A H18E 0.9700 . ?
C18A H18F 0.9700 . ?
Cl1 O4 1.391(5) . ?
Cl1 O1 1.405(6) . ?
Cl1 O2 1.412(5) . ?
Cl1 O3 1.444(4) . ?
Cl2 O5 1.326(8) . ?
Cl2 O7 1.385(6) . ?
Cl2 O8 1.397(9) . ?
Cl2 O6 1.504(9) . ?
Cl3 O12 1.418(5) . ?
Cl3 O10 1.426(5) . ?
Cl3 O11 1.428(5) . ?
Cl3 O9 1.453(5) . ?
Cl4 O13 1.281(8) . ?
Cl4 O15 1.309(9) . ?
Cl4 O14 1.314(10) . ?
Cl4 O16 1.357(8) . ?

loop_
_geom_torsion_atom_site_label_1
_geom_torsion_atom_site_label_2
_geom_torsion_atom_site_label_3
_geom_torsion_atom_site_label_4
_geom_torsion
_geom_torsion_site_symmetry_1
_geom_torsion_site_symmetry_2
_geom_torsion_site_symmetry_3
_geom_torsion_site_symmetry_4
_geom_torsion_publ_flag
N5 Ni1 N1 C10 -95.9(4) . . . . ?
N3 Ni1 N1 C10 81.6(6) . . . . ?
N2 Ni1 N1 C10 161.3(4) . . . . ?
N4 Ni1 N1 C10 -1.8(4) . . . . ?
N5 Ni1 N1 C1 99.0(4) . . . . ?
N3 Ni1 N1 C1 -83.5(6) . . . . ?
N2 Ni1 N1 C1 -3.8(4) . . . . ?
N4 Ni1 N1 C1 -166.9(4) . . . . ?
N1 Ni1 N2 C3 -97.1(4) . . . . ?
N5 Ni1 N2 C3 153.8(4) . . . . ?
N3 Ni1 N2 C3 54.4(4) . . . . ?
N4 Ni1 N2 C3 -57.1(6) . . . . ?
N1 Ni1 N2 C2 22.2(3) . . . . ?
N5 Ni1 N2 C2 -86.9(4) . . . . ?
N3 Ni1 N2 C2 173.7(3) . . . . ?
N4 Ni1 N2 C2 62.2(6) . . . . ?
N1 Ni1 N3 C5 25.8(6) . . . . ?
N5 Ni1 N3 C5 -156.6(4) . . . . ?
N2 Ni1 N3 C5 -50.2(4) . . . . ?
N4 Ni1 N3 C5 105.2(4) . . . . ?
N1 Ni1 N3 C6 -94.1(5) . . . . ?
N5 Ni1 N3 C6 83.6(4) . . . . ?
N2 Ni1 N3 C6 -170.0(4) . . . . ?
N4 Ni1 N3 C6 -14.7(4) . . . . ?
N1 Ni1 N3 C14 146.8(5) . . . . ?
N5 Ni1 N3 C14 -35.6(5) . . . . ?
N2 Ni1 N3 C14 70.8(4) . . . . ?
N4 Ni1 N3 C14 -133.9(4) . . . . ?
N1 Ni1 N4 C8 104.4(4) . . . . ?
N5 Ni1 N4 C8 -145.5(4) . . . . ?
N3 Ni1 N4 C8 -46.8(4) . . . . ?
N2 Ni1 N4 C8 64.4(6) . . . . ?
N1 Ni1 N4 C9 -16.2(4) . . . . ?
N5 Ni1 N4 C9 93.9(4) . . . . ?
N3 Ni1 N4 C9 -167.4(4) . . . . ?
N2 Ni1 N4 C9 -56.2(6) . . . . ?
N1 Ni1 N5 C16 -141.4(4) . . . . ?
N3 Ni1 N5 C16 39.8(5) . . . . ?
N2 Ni1 N5 C16 -56.8(5) . . . . ?
N4 Ni1 N5 C16 136.6(4) . . . . ?
C10 N1 C1 C13 0.2(9) . . . . ?
Ni1 N1 C1 C13 164.7(4) . . . . ?
C10 N1 C1 C2 179.6(5) . . . . ?
Ni1 N1 C1 C2 -15.9(6) . . . . ?
C3 N2 C2 C1 81.3(6) . . . . ?
Ni1 N2 C2 C1 -35.0(5) . . . . ?
C3 N2 C2 C17 -157.8(5) . . . . ?
Ni1 N2 C2 C17 85.8(5) . . . . ?
N1 C1 C2 N2 34.0(7) . . . . ?
C13 C1 C2 N2 -146.7(6) . . . . ?
N1 C1 C2 C17 -86.4(6) . . . . ?
C13 C1 C2 C17 92.9(7) . . . . ?
C2 N2 C3 C4 173.7(5) . . . . ?
Ni1 N2 C3 C4 -68.3(5) . . . . ?
N2 C3 C4 C5 71.1(7) . . . . ?
C6 N3 C5 C4 178.5(6) . . . . ?
C14 N3 C5 C4 -65.0(7) . . . . ?
Ni1 N3 C5 C4 57.7(6) . . . . ?
C3 C4 C5 N3 -63.5(8) . . . . ?
C5 N3 C6 C7 -59.4(7) . . . . ?
C14 N3 C6 C7 -176.4(6) . . . . ?
Ni1 N3 C6 C7 62.0(6) . . . . ?
N3 C6 C7 C8 -47.3(8) . . . . ?
C9 N4 C8 C7 -167.3(5) . . . . ?
Ni1 N4 C8 C7 74.5(5) . . . . ?
C6 C7 C8 N4 -32.7(8) . . . . ?
C8 N4 C9 C10 -85.5(6) . . . . ?
Ni1 N4 C9 C10 29.3(5) . . . . ?
C8 N4 C9 C18 155.3(5) . . . . ?
Ni1 N4 C9 C18 -90.0(5) . . . . ?
C1 N1 C10 C11 1.9(9) . . . . ?
Ni1 N1 C10 C11 -162.6(5) . . . . ?
C1 N1 C10 C9 -175.8(5) . . . . ?
Ni1 N1 C10 C9 19.7(6) . . . . ?
N4 C9 C10 N1 -32.6(7) . . . . ?
C18 C9 C10 N1 86.8(6) . . . . ?
N4 C9 C10 C11 149.9(6) . . . . ?
C18 C9 C10 C11 -90.7(7) . . . . ?
N1 C10 C11 C12 -2.1(9) . . . . ?
C9 C10 C11 C12 175.3(6) . . . . ?
C10 C11 C12 C13 0.3(9) . . . . ?
N1 C1 C13 C12 -1.9(9) . . . . ?
C2 C1 C13 C12 178.8(6) . . . . ?
C11 C12 C13 C1 1.6(9) . . . . ?
C5 N3 C14 C15 174.7(6) . . . . ?
C6 N3 C14 C15 -68.4(7) . . . . ?
Ni1 N3 C14 C15 52.3(7) . . . . ?
N3 C14 C15 C16 -70.5(8) . . . . ?
Ni1 N5 C16 C15 -57.0(7) . . . . ?
C14 C15 C16 N5 70.4(8) . . . . ?
N5A Ni1A N1A C10A -90.1(7) . . . . ?
N3A Ni1A N1A C10A 86.7(10) . . . . ?
N2A Ni1A N1A C10A 166.3(6) . . . . ?
N4A Ni1A N1A C10A 6.9(7) . . . . ?
N5A Ni1A N1A C1A 98.9(7) . . . . ?
N3A Ni1A N1A C1A -84.3(9) . . . . ?
N2A Ni1A N1A C1A -4.7(6) . . . . ?
N4A Ni1A N1A C1A -164.2(8) . . . . ?
N1A Ni1A N2A C2A 20.9(7) . . . . ?
N5A Ni1A N2A C2A -83.6(8) . . . . ?
N3A Ni1A N2A C2A 178.1(7) . . . . ?
N4A Ni1A N2A C2A 65.3(10) . . . . ?
N1A Ni1A N2A C3A -102.3(7) . . . . ?
N5A Ni1A N2A C3A 153.3(7) . . . . ?
N3A Ni1A N2A C3A 55.0(7) . . . . ?
N4A Ni1A N2A C3A -57.9(11) . . . . ?
N1A Ni1A N3A C14A 152.4(9) . . . . ?
N5A Ni1A N3A C14A -30.7(8) . . . . ?
N2A Ni1A N3A C14A 75.9(8) . . . . ?
N4A Ni1A N3A C14A -131.3(8) . . . . ?
N1A Ni1A N3A C5A 24.2(11) . . . . ?
N5A Ni1A N3A C5A -158.8(7) . . . . ?
N2A Ni1A N3A C5A -52.3(7) . . . . ?
N4A Ni1A N3A C5A 100.6(8) . . . . ?
N1A Ni1A N3A C6A -91.1(9) . . . . ?
N5A Ni1A N3A C6A 85.9(6) . . . . ?
N2A Ni1A N3A C6A -167.6(6) . . . . ?
N4A Ni1A N3A C6A -14.7(7) . . . . ?
N1A Ni1A N4A C8A 130.5(14) . . . . ?
N5A Ni1A N4A C8A -124.5(13) . . . . ?
N3A Ni1A N4A C8A -26.7(13) . . . . ?
N2A Ni1A N4A C8A 85.9(12) . . . . ?
N1A Ni1A N4A C9A -26.2(11) . . . . ?
N5A Ni1A N4A C9A 78.9(11) . . . . ?
N3A Ni1A N4A C9A 176.6(11) . . . . ?
N2A Ni1A N4A C9A -70.8(15) . . . . ?
N1A Ni1A N5A C16A -148.1(9) . . . . ?
N3A Ni1A N5A C16A 33.1(9) . . . . ?
N2A Ni1A N5A C16A -64.3(9) . . . . ?
N4A Ni1A N5A C16A 130.7(9) . . . . ?
C10A N1A C1A C13A 0.2(14) . . . . ?
Ni1A N1A C1A C13A 170.8(8) . . . . ?
C10A N1A C1A C2A 177.7(8) . . . . ?
Ni1A N1A C1A C2A -11.7(10) . . . . ?
C3A N2A C2A C17A -151.2(10) . . . . ?
Ni1A N2A C2A C17A 90.1(11) . . . . ?
C3A N2A C2A C1A 87.5(9) . . . . ?
Ni1A N2A C2A C1A -31.2(10) . . . . ?
N1A C1A C2A N2A 28.1(11) . . . . ?
C13A C1A C2A N2A -154.7(10) . . . . ?
N1A C1A C2A C17A -96.0(11) . . . . ?
C13A C1A C2A C17A 81.3(14) . . . . ?
C2A N2A C3A C4A 168.4(9) . . . . ?
Ni1A N2A C3A C4A -69.4(10) . . . . ?
N2A C3A C4A C5A 71.9(12) . . . . ?
C14A N3A C5A C4A -71.5(11) . . . . ?
C6A N3A C5A C4A 177.5(8) . . . . ?
Ni1A N3A C5A C4A 57.8(10) . . . . ?
C3A C4A C5A N3A -63.0(12) . . . . ?
C14A N3A C6A C7A 175.3(8) . . . . ?
C5A N3A C6A C7A -67.5(10) . . . . ?
Ni1A N3A C6A C7A 52.3(9) . . . . ?
N3A C6A C7A C8A -54.0(13) . . . . ?
C9A N4A C8A C7A -169.2(13) . . . . ?
Ni1A N4A C8A C7A 37(2) . . . . ?
C6A C7A C8A N4A 2(2) . . . . ?
C8A N4A C9A C18A 120.5(17) . . . . ?
Ni1A N4A C9A C18A -83.6(12) . . . . ?
C8A N4A C9A C10A -119.0(16) . . . . ?
Ni1A N4A C9A C10A 36.9(13) . . . . ?
C1A N1A C10A C11A 1.5(13) . . . . ?
Ni1A N1A C10A C11A -169.2(7) . . . . ?
C1A N1A C10A C9A -176.1(8) . . . . ?
Ni1A N1A C10A C9A 13.3(10) . . . . ?
N4A C9A C10A N1A -32.5(13) . . . . ?
C18A C9A C10A N1A 92.9(10) . . . . ?
N4A C9A C10A C11A 150.0(10) . . . . ?
C18A C9A C10A C11A -84.5(12) . . . . ?
N1A C10A C11A C12A -1.6(15) . . . . ?
C9A C10A C11A C12A 175.8(11) . . . . ?
C10A C11A C12A C13A 0(2) . . . . ?
N1A C1A C13A C12A -1.6(18) . . . . ?
C2A C1A C13A C12A -178.7(11) . . . . ?
C11A C12A C13A C1A 2(2) . . . . ?
C5A N3A C14A C15A 170.7(11) . . . . ?
C6A N3A C14A C15A -78.1(12) . . . . ?
Ni1A N3A C14A C15A 42.9(13) . . . . ?
N3A C14A C15A C16A -50.5(16) . . . . ?
Ni1A N5A C16A C15A -43.0(14) . . . . ?
C14A C15A C16A N5A 48.1(15) . . . . ?
